data_4062729
_journal_name_full Organometallics
_journal_paper_doi 10.1021/om049589r
_journal_year 2004
_chemical_formula_sum 'C44 H60 O Zr2'
_chemical_formula_weight 787.36
_space_group_IT_number 15
_symmetry_cell_setting monoclinic
_symmetry_space_group_name_Hall '-C 2yc'
_symmetry_space_group_name_H-M 'C 1 2/c 1'
_cell_angle_alpha 90.00
_cell_angle_beta 92.18(3)
_cell_angle_gamma 90.00
_cell_formula_units_Z 8
_cell_length_a 14.045(3)
_cell_length_b 17.604(4)
_cell_length_c 30.080(6)
_cell_measurement_temperature 200(2)
_cell_volume 7432(3)
_diffrn_ambient_temperature 200(2)
_exptl_crystal_density_diffrn 1.407
_cod_original_sg_symbol_H-M 'C 2/c'
_cod_database_code 4062729

loop_
_symmetry_equiv_pos_as_xyz
'x, y, z'
'-x, y, -z+1/2'
'x+1/2, y+1/2, z'
'-x+1/2, y+1/2, -z+1/2'
'-x, -y, -z'
'x, -y, z-1/2'
'-x+1/2, -y+1/2, -z'
'x+1/2, -y+1/2, z-1/2'

loop_
_atom_site_label
_atom_site_type_symbol
_atom_site_fract_x
_atom_site_fract_y
_atom_site_fract_z
_atom_site_U_iso_or_equiv
_atom_site_adp_type
_atom_site_occupancy
_atom_site_symmetry_multiplicity
_atom_site_calc_flag
_atom_site_refinement_flags
_atom_site_disorder_assembly
_atom_site_disorder_group
C1 C 0.6905(5) 0.5604(4) 0.1070(2) 0.0282(19) Uani 1 1 d . F .
C2 C 0.6305(5) 0.4957(4) 0.1103(2) 0.0305(19) Uani 1 1 d . F .
C3 C 0.6612(5) 0.4414(4) 0.0790(2) 0.033(2) Uani 1 1 d . F .
H3 H 0.6337 0.3928 0.0734 0.040 Uiso 1 1 calc R . .
C4 C 0.7402(5) 0.4729(4) 0.0576(2) 0.031(2) Uani 1 1 d . F .
H4 H 0.7759 0.4483 0.0356 0.038 Uiso 1 1 calc R . .
C5 C 0.7571(5) 0.5471(4) 0.0745(2) 0.0322(19) Uani 1 1 d . F .
C6 C 0.8347(5) 0.5996(4) 0.0599(2) 0.042(2) Uani 1 1 d . . .
H6A H 0.8059 0.6486 0.0505 0.050 Uiso 1 1 calc R . .
H6B H 0.8651 0.5772 0.0338 0.050 Uiso 1 1 calc R . .
C7 C 0.9110(5) 0.6141(4) 0.0965(2) 0.041(2) Uani 1 1 d . . .
H7A H 0.9694 0.6336 0.0831 0.049 Uiso 1 1 calc R . .
H7B H 0.8880 0.6533 0.1171 0.049 Uiso 1 1 calc R . .
C8 C 0.9343(5) 0.5426(4) 0.1221(2) 0.0286(18) Uani 1 1 d . F .
C9 C 0.9662(5) 0.4716(4) 0.1045(2) 0.0273(18) Uani 1 1 d . F .
C10 C 0.9798(5) 0.4212(4) 0.1406(2) 0.0297(19) Uani 1 1 d . F .
C11 C 0.9556(4) 0.4595(5) 0.1797(2) 0.032(2) Uani 1 1 d . F .
H11 H 0.9573 0.4388 0.2089 0.038 Uiso 1 1 calc R . .
C12 C 0.9282(4) 0.5343(4) 0.1680(2) 0.0295(19) Uani 1 1 d . F .
H12 H 0.9090 0.5726 0.1880 0.035 Uiso 1 1 calc R . .
C13 C 0.8036(5) 0.3189(4) 0.2509(2) 0.0231(18) Uani 1 1 d . B .
C14 C 0.7403(5) 0.2578(4) 0.2559(2) 0.0227(18) Uani 1 1 d . B .
C15 C 0.7818(5) 0.1915(4) 0.2376(2) 0.0251(18) Uani 1 1 d . . .
C16 C 0.7388(5) 0.1132(4) 0.2344(2) 0.034(2) Uani 1 1 d . . .
H16A H 0.7347 0.0915 0.2646 0.041 Uiso 1 1 calc R . .
H16B H 0.7808 0.0799 0.2172 0.041 Uiso 1 1 calc R . .
C17 C 0.6381(5) 0.1143(4) 0.2115(2) 0.034(2) Uani 1 1 d . . .
H17A H 0.6218 0.0626 0.2008 0.041 Uiso 1 1 calc R . .
H17B H 0.5910 0.1290 0.2336 0.041 Uiso 1 1 calc R . .
C18 C 0.6313(5) 0.1684(4) 0.1731(2) 0.0275(19) Uani 1 1 d . . .
C19 C 0.5809(5) 0.2377(4) 0.1714(2) 0.0273(18) Uani 1 1 d . . .
H19 H 0.5458 0.2589 0.1947 0.033 Uiso 1 1 calc R . .
C20 C 0.5917(5) 0.2701(4) 0.1293(3) 0.035(2) Uani 1 1 d . . .
H20 H 0.5639 0.3164 0.1190 0.042 Uiso 1 1 calc R . .
C21 C 0.6501(5) 0.2227(4) 0.1049(2) 0.0289(19) Uani 1 1 d . B .
C22 C 0.6740(5) 0.1600(4) 0.1320(2) 0.0316(19) Uani 1 1 d . B .
C23 C 0.7269(6) 0.0912(4) 0.1146(2) 0.045(2) Uani 1 1 d D . .
H23A H 0.6947 0.0445 0.1246 0.054 Uiso 1 1 calc R A 1
H23B H 0.7925 0.0910 0.1279 0.054 Uiso 1 1 calc R A 1
C24A C 0.733(3) 0.0889(13) 0.0637(3) 0.057(10) Uiso 0.30 1 d PD B 1
H24A H 0.6715 0.0703 0.0503 0.068 Uiso 0.30 1 calc PR B 1
H24B H 0.7837 0.0538 0.0552 0.068 Uiso 0.30 1 calc PR B 1
C25A C 0.7533(17) 0.1692(11) 0.0465(11) 0.076(11) Uiso 0.30 1 d PD B 1
H25A H 0.7568 0.1668 0.0137 0.091 Uiso 0.30 1 calc PR B 1
H25B H 0.8167 0.1850 0.0586 0.091 Uiso 0.30 1 calc PR B 1
C24B C 0.7711(8) 0.1109(8) 0.0701(3) 0.050(4) Uiso 0.70 1 d PD B 2
H24C H 0.8273 0.1439 0.0757 0.060 Uiso 0.70 1 calc PR B 2
H24D H 0.7929 0.0636 0.0558 0.060 Uiso 0.70 1 calc PR B 2
C25B C 0.6994(9) 0.1517(5) 0.0385(4) 0.051(3) Uiso 0.70 1 d PD B 2
H25C H 0.7257 0.1565 0.0085 0.062 Uiso 0.70 1 calc PR B 2
H25D H 0.6392 0.1225 0.0358 0.062 Uiso 0.70 1 calc PR B 2
C26 C 0.6807(6) 0.2307(4) 0.0580(2) 0.043(2) Uani 1 1 d D . .
H26A H 0.7095 0.2815 0.0540 0.052 Uiso 1 1 calc R B 1
H26B H 0.6242 0.2268 0.0374 0.052 Uiso 1 1 calc R B 1
C27 C 0.8714(5) 0.2120(4) 0.2219(2) 0.0281(19) Uani 1 1 d . . .
H27 H 0.9159 0.1788 0.2089 0.034 Uiso 1 1 calc R . .
C28 C 0.8832(5) 0.2907(4) 0.2291(2) 0.0306(19) Uani 1 1 d . . .
H28 H 0.9362 0.3200 0.2205 0.037 Uiso 1 1 calc R . .
C29 C 0.7877(4) 0.3966(4) 0.2704(2) 0.035(2) Uani 1 1 d D . .
H29A H 0.7634 0.4314 0.2468 0.042 Uiso 1 1 calc R C 1
H29B H 0.8491 0.4171 0.2825 0.042 Uiso 1 1 calc R C 1
C30A C 0.7166(12) 0.3928(15) 0.3074(5) 0.039(7) Uiso 0.30 1 d PD D 1
H30A H 0.7462 0.3676 0.3339 0.046 Uiso 0.30 1 calc PR D 1
H30B H 0.6975 0.4448 0.3159 0.046 Uiso 0.30 1 calc PR D 1
C31A C 0.6294(13) 0.3481(5) 0.2907(9) 0.039(7) Uiso 0.30 1 d PD D 1
H31A H 0.6041 0.3711 0.2627 0.046 Uiso 0.30 1 calc PR D 1
H31B H 0.5793 0.3518 0.3129 0.046 Uiso 0.30 1 calc PR D 1
C30B C 0.6875(5) 0.4040(5) 0.2877(4) 0.037(3) Uiso 0.70 1 d PD D 2
H30C H 0.6844 0.4490 0.3072 0.044 Uiso 0.70 1 calc PR D 2
H30D H 0.6415 0.4115 0.2623 0.044 Uiso 0.70 1 calc PR D 2
C31B C 0.6604(9) 0.3333(4) 0.3135(3) 0.042(3) Uiso 0.70 1 d PD D 2
H31C H 0.5988 0.3419 0.3276 0.050 Uiso 0.70 1 calc PR D 2
H31D H 0.7094 0.3232 0.3373 0.050 Uiso 0.70 1 calc PR D 2
C32 C 0.6520(5) 0.2647(4) 0.2827(2) 0.0321(19) Uani 1 1 d D . .
H32A H 0.6621 0.2383 0.3115 0.039 Uiso 1 1 calc R D 1
H32B H 0.5976 0.2402 0.2664 0.039 Uiso 1 1 calc R D 1
C33 C 0.6742(5) 0.6322(4) 0.1328(3) 0.042(2) Uani 1 1 d . . .
H33A H 0.6790 0.6764 0.1127 0.050 Uiso 1 1 calc R . .
H33B H 0.7245 0.6373 0.1566 0.050 Uiso 1 1 calc R . .
C34 C 0.5777(6) 0.6329(5) 0.1535(3) 0.059(3) Uani 1 1 d . . .
H34A H 0.5780 0.6724 0.1770 0.071 Uiso 1 1 calc R . .
H34B H 0.5290 0.6474 0.1304 0.071 Uiso 1 1 calc R . .
C35 C 0.5501(7) 0.5601(6) 0.1732(3) 0.079(3) Uani 1 1 d . . .
H35A H 0.4863 0.5656 0.1857 0.095 Uiso 1 1 calc R . .
H35B H 0.5957 0.5475 0.1980 0.095 Uiso 1 1 calc R . .
C36 C 0.5474(5) 0.4934(5) 0.1394(3) 0.041(2) Uani 1 1 d . . .
H36A H 0.5474 0.4446 0.1557 0.049 Uiso 1 1 calc R . .
H36B H 0.4878 0.4962 0.1207 0.049 Uiso 1 1 calc R . .
C37 C 1.0217(5) 0.3422(4) 0.1350(2) 0.034(2) Uani 1 1 d D . .
H37A H 0.9844 0.3049 0.1517 0.041 Uiso 1 1 calc R E 1
H37B H 1.0882 0.3414 0.1473 0.041 Uiso 1 1 calc R E 1
C38A C 1.0200(15) 0.3206(10) 0.0860(2) 0.041(5) Uiso 0.40 1 d PD F 1
H38A H 1.0580 0.2738 0.0821 0.049 Uiso 0.40 1 calc PR F 1
H38B H 0.9537 0.3101 0.0755 0.049 Uiso 0.40 1 calc PR F 1
C39A C 1.0610(14) 0.3848(8) 0.0588(8) 0.073(8) Uiso 0.40 1 d PD F 1
H39A H 1.1239 0.4000 0.0718 0.087 Uiso 0.40 1 calc PR F 1
H39B H 1.0700 0.3671 0.0280 0.087 Uiso 0.40 1 calc PR F 1
C38B C 1.0755(9) 0.3362(9) 0.0922(2) 0.053(4) Uiso 0.60 1 d PD F 2
H38C H 1.1359 0.3650 0.0952 0.064 Uiso 0.60 1 calc PR F 2
H38D H 1.0910 0.2824 0.0863 0.064 Uiso 0.60 1 calc PR F 2
C39B C 1.0143(11) 0.3681(4) 0.0537(4) 0.051(4) Uiso 0.60 1 d PD F 2
H39C H 0.9531 0.3401 0.0518 0.061 Uiso 0.60 1 calc PR F 2
H39D H 1.0470 0.3593 0.0256 0.061 Uiso 0.60 1 calc PR F 2
C40 C 0.9937(4) 0.4526(3) 0.05816(16) 0.043(2) Uani 1 1 d D . .
H40A H 1.0253 0.4969 0.0448 0.052 Uiso 1 1 calc R F 1
H40B H 0.9359 0.4406 0.0397 0.052 Uiso 1 1 calc R F 1
O1A O 0.5724(4) 0.5732(3) -0.02794(16) 0.120(6) Uiso 0.50 1 d PR F 1
C41A C 0.5624(4) 0.6302(3) 0.00498(16) 0.108(9) Uiso 0.50 1 d PR F 1
H41A H 0.4940 0.6399 0.0096 0.129 Uiso 0.50 1 calc PR F 1
H41B H 0.5926 0.6133 0.0336 0.129 Uiso 0.50 1 calc PR F 1
C42A C 0.6072(4) 0.6973(3) -0.00999(16) 0.112(10) Uiso 0.50 1 d PR F 1
H42A H 0.6589 0.7126 0.0114 0.135 Uiso 0.50 1 calc PR F 1
H42B H 0.5604 0.7392 -0.0125 0.135 Uiso 0.50 1 calc PR F 1
C43A C 0.6450(4) 0.6818(3) -0.05216(16) 0.125(13) Uiso 0.50 1 d PR F 1
H43A H 0.7148 0.6897 -0.0510 0.150 Uiso 0.50 1 calc PR F 1
H43B H 0.6163 0.7163 -0.0749 0.150 Uiso 0.50 1 calc PR F 1
C44A C 0.6235(4) 0.6051(3) -0.06325(16) 0.122(9) Uiso 0.50 1 d PR F 1
H44A H 0.5845 0.6029 -0.0913 0.147 Uiso 0.50 1 calc PR F 1
H44B H 0.6831 0.5763 -0.0674 0.147 Uiso 0.50 1 calc PR F 1
O1B O 0.6614(4) 0.6037(3) -0.04516(16) 0.123(6) Uiso 0.50 1 d PR F 2
C41B C 0.5880(4) 0.5853(3) -0.01579(16) 0.086(7) Uiso 0.50 1 d PR F 2
H41C H 0.6142 0.5547 0.0094 0.103 Uiso 0.50 1 calc PR F 2
H41D H 0.5377 0.5553 -0.0316 0.103 Uiso 0.50 1 calc PR F 2
C42B C 0.5494(4) 0.6543(3) 0.00006(16) 0.105(9) Uiso 0.50 1 d PR F 2
H42C H 0.4806 0.6574 -0.0082 0.126 Uiso 0.50 1 calc PR F 2
H42D H 0.5571 0.6568 0.0329 0.126 Uiso 0.50 1 calc PR F 2
C43B C 0.5990(4) 0.7154(3) -0.01951(16) 0.100(9) Uiso 0.50 1 d PR F 2
H43C H 0.6304 0.7471 0.0039 0.120 Uiso 0.50 1 calc PR F 2
H43D H 0.5539 0.7477 -0.0371 0.120 Uiso 0.50 1 calc PR F 2
C44B C 0.6682(4) 0.6841(3) -0.04746(16) 0.126(13) Uiso 0.50 1 d PR F 2
H44C H 0.6563 0.7014 -0.0785 0.152 Uiso 0.50 1 calc PR F 2
H44D H 0.7328 0.7008 -0.0374 0.152 Uiso 0.50 1 calc PR F 2
Zr1 Zr 0.79970(5) 0.45283(4) 0.13439(2) 0.0229(2) Uani 1 1 d . . .
Zr2 Zr 0.75004(5) 0.27409(4) 0.17195(2) 0.0225(2) Uani 1 1 d . B .
H1C H 0.805(4) 0.339(3) 0.1246(19) 0.040(19) Uiso 1 1 d . . .
H2C H 0.754(4) 0.502(4) 0.179(2) 0.05(2) Uiso 1 1 d . . .
H3C H 0.833(5) 0.230(4) 0.142(2) 0.05(2) Uiso 1 1 d . . .
H4C H 0.726(5) 0.390(4) 0.174(2) 0.06(2) Uiso 1 1 d . . .

loop_
_atom_site_aniso_label
_atom_site_aniso_U_11
_atom_site_aniso_U_22
_atom_site_aniso_U_33
_atom_site_aniso_U_23
_atom_site_aniso_U_13
_atom_site_aniso_U_12
C1 0.026(4) 0.032(5) 0.027(4) 0.007(4) -0.010(4) 0.001(4)
C2 0.022(5) 0.041(5) 0.027(4) 0.003(4) -0.009(4) 0.006(4)
C3 0.026(4) 0.048(6) 0.024(4) 0.009(4) -0.015(4) -0.005(4)
C4 0.046(5) 0.033(5) 0.014(4) 0.004(4) -0.008(4) 0.001(4)
C5 0.036(5) 0.034(5) 0.025(4) 0.011(4) -0.006(4) -0.002(4)
C6 0.051(5) 0.033(5) 0.041(5) 0.017(4) 0.006(4) 0.003(4)
C7 0.031(5) 0.039(5) 0.053(5) 0.003(4) 0.001(4) -0.009(4)
C8 0.023(4) 0.027(5) 0.035(5) 0.005(4) -0.004(4) -0.004(4)
C9 0.019(4) 0.035(5) 0.027(4) 0.006(4) -0.003(3) -0.005(4)
C10 0.014(4) 0.043(5) 0.032(5) 0.003(4) 0.001(3) 0.003(4)
C11 0.015(4) 0.050(6) 0.030(5) 0.003(4) -0.011(4) -0.005(4)
C12 0.021(4) 0.032(5) 0.035(5) -0.006(4) -0.009(4) -0.003(4)
C13 0.018(4) 0.038(5) 0.013(4) 0.000(3) -0.008(3) -0.002(4)
C14 0.024(4) 0.021(5) 0.022(4) 0.005(3) -0.010(3) -0.005(4)
C15 0.026(5) 0.024(5) 0.025(4) 0.006(3) -0.003(4) 0.002(4)
C16 0.038(5) 0.036(5) 0.027(4) 0.005(4) -0.002(4) 0.011(4)
C17 0.035(5) 0.030(5) 0.037(5) 0.006(4) 0.000(4) -0.010(4)
C18 0.019(4) 0.035(5) 0.028(5) 0.005(4) -0.005(4) -0.008(4)
C19 0.017(4) 0.041(5) 0.025(4) -0.002(4) 0.002(3) -0.005(4)
C20 0.021(4) 0.039(5) 0.043(5) 0.011(4) -0.018(4) -0.002(4)
C21 0.032(5) 0.035(5) 0.018(4) -0.001(4) -0.009(4) -0.007(4)
C22 0.033(5) 0.029(5) 0.033(5) -0.005(4) 0.000(4) -0.006(4)
C23 0.055(6) 0.037(5) 0.042(5) 0.004(4) 0.010(4) -0.014(4)
C26 0.066(6) 0.032(5) 0.031(5) -0.005(4) -0.007(4) -0.015(4)
C27 0.023(5) 0.035(6) 0.026(4) 0.007(4) -0.004(4) 0.006(4)
C28 0.022(4) 0.043(6) 0.026(4) 0.008(4) -0.005(4) -0.007(4)
C29 0.031(5) 0.039(5) 0.033(4) -0.002(4) -0.019(4) -0.006(4)
C32 0.030(4) 0.042(5) 0.025(4) -0.008(4) 0.009(4) -0.009(4)
C33 0.044(5) 0.029(5) 0.052(5) 0.000(4) 0.001(4) 0.012(4)
C34 0.041(6) 0.054(7) 0.082(7) -0.014(5) 0.002(5) -0.004(5)
C35 0.067(7) 0.076(8) 0.097(8) -0.001(7) 0.036(6) 0.013(6)
C36 0.026(5) 0.043(5) 0.053(5) -0.003(4) -0.010(4) 0.007(4)
C37 0.024(4) 0.045(5) 0.034(5) 0.007(4) 0.001(4) 0.004(4)
C40 0.051(5) 0.044(5) 0.034(5) 0.006(4) 0.013(4) -0.008(4)
Zr1 0.0201(4) 0.0275(4) 0.0205(4) 0.0012(3) -0.0060(3) -0.0009(3)
Zr2 0.0188(4) 0.0278(5) 0.0206(4) 0.0022(3) -0.0045(3) -0.0018(3)

loop_
_geom_bond_atom_site_label_1
_geom_bond_atom_site_label_2
_geom_bond_distance
_geom_bond_site_symmetry_2
_geom_bond_publ_flag
C1 C5 1.399(10) . ?
C1 C2 1.423(10) . ?
C1 C33 1.506(10) . ?
C1 Zr1 2.553(6) . ?
C2 C3 1.420(10) . ?
C2 C36 1.486(10) . ?
C2 Zr1 2.571(6) . ?
C3 C4 1.416(10) . ?
C3 Zr1 2.521(6) . ?
C3 H3 0.9500 . ?
C4 C5 1.419(9) . ?
C4 Zr1 2.451(6) . ?
C4 H4 0.9500 . ?
C5 C6 1.507(10) . ?
C5 Zr1 2.506(7) . ?
C6 C7 1.530(9) . ?
C6 H6A 0.9900 . ?
C6 H6B 0.9900 . ?
C7 C8 1.506(9) . ?
C7 H7A 0.9900 . ?
C7 H7B 0.9900 . ?
C8 C12 1.393(9) . ?
C8 C9 1.434(9) . ?
C8 Zr1 2.502(7) . ?
C9 C10 1.411(9) . ?
C9 C40 1.500(8) . ?
C9 Zr1 2.558(7) . ?
C10 C11 1.409(9) . ?
C10 C37 1.521(9) . ?
C10 Zr1 2.590(6) . ?
C11 C12 1.412(9) . ?
C11 Zr1 2.538(6) . ?
C11 H11 0.9500 . ?
C12 Zr1 2.490(6) . ?
C12 H12 0.9500 . ?
C13 C28 1.408(9) . ?
C13 C14 1.408(9) . ?
C13 C29 1.508(9) . ?
C13 Zr2 2.588(6) . ?
C14 C15 1.424(9) . ?
C14 C32 1.510(9) . ?
C14 Zr2 2.550(7) . ?
C15 C27 1.408(9) . ?
C15 C16 1.507(9) . ?
C15 Zr2 2.480(6) . ?
C16 C17 1.549(9) . ?
C16 H16A 0.9900 . ?
C16 H16B 0.9900 . ?
C17 C18 1.496(9) . ?
C17 H17A 0.9900 . ?
C17 H17B 0.9900 . ?
C18 C22 1.403(10) . ?
C18 C19 1.411(9) . ?
C18 Zr2 2.500(7) . ?
C19 C20 1.402(9) . ?
C19 Zr2 2.459(6) . ?
C19 H19 0.9500 . ?
C20 C21 1.397(10) . ?
C20 Zr2 2.527(6) . ?
C20 H20 0.9500 . ?
C21 C22 1.406(9) . ?
C21 C26 1.497(10) . ?
C21 Zr2 2.577(6) . ?
C22 C23 1.524(10) . ?
C22 Zr2 2.554(7) . ?
C23 C24A 1.537(6) . ?
C23 C24B 1.537(6) . ?
C23 H23A 0.9900 . ?
C23 H23B 0.9900 . ?
C24A C25A 1.537(6) . ?
C24A H24A 0.9900 . ?
C24A H24B 0.9900 . ?
C25A C26 1.537(6) . ?
C25A H25A 0.9900 . ?
C25A H25B 0.9900 . ?
C24B C25B 1.537(6) . ?
C24B H24C 0.9900 . ?
C24B H24D 0.9900 . ?
C25B C26 1.537(6) . ?
C25B H25C 0.9900 . ?
C25B H25D 0.9900 . ?
C26 H26A 0.9900 . ?
C26 H26B 0.9900 . ?
C27 C28 1.412(9) . ?
C27 Zr2 2.483(6) . ?
C27 H27 0.9500 . ?
C28 Zr2 2.508(6) . ?
C28 H28 0.9500 . ?
C29 C30A 1.524(5) . ?
C29 C30B 1.524(5) . ?
C29 H29A 0.9900 . ?
C29 H29B 0.9900 . ?
C30A C31A 1.524(5) . ?
C30A H30A 0.9900 . ?
C30A H30B 0.9900 . ?
C31A C32 1.524(5) . ?
C31A H31A 0.9900 . ?
C31A H31B 0.9900 . ?
C30B C31B 1.524(5) . ?
C30B H30C 0.9900 . ?
C30B H30D 0.9900 . ?
C31B C32 1.524(5) . ?
C31B H31C 0.9900 . ?
C31B H31D 0.9900 . ?
C32 H32A 0.9900 . ?
C32 H32B 0.9900 . ?
C33 C34 1.512(10) . ?
C33 H33A 0.9900 . ?
C33 H33B 0.9900 . ?
C34 C35 1.470(12) . ?
C34 H34A 0.9900 . ?
C34 H34B 0.9900 . ?
C35 C36 1.552(11) . ?
C35 H35A 0.9900 . ?
C35 H35B 0.9900 . ?
C36 H36A 0.9900 . ?
C36 H36B 0.9900 . ?
C37 C38B 1.522(6) . ?
C37 C38A 1.522(6) . ?
C37 H37A 0.9900 . ?
C37 H37B 0.9900 . ?
C38A C39A 1.522(6) . ?
C38A H38A 0.9900 . ?
C38A H38B 0.9900 . ?
C39A C40 1.522(6) . ?
C39A H39A 0.9900 . ?
C39A H39B 0.9900 . ?
C38B C39B 1.522(6) . ?
C38B H38C 0.9900 . ?
C38B H38D 0.9900 . ?
C39B C40 1.522(6) . ?
C39B H39C 0.9900 . ?
C39B H39D 0.9900 . ?
C40 H40A 0.9900 . ?
C40 H40B 0.9900 . ?
O1A C44A 1.4198 . ?
O1A C41A 1.4201 . ?
C41A C42A 1.4200 . ?
C41A H41A 0.9900 . ?
C41A H41B 0.9900 . ?
C42A C43A 1.4200 . ?
C42A H42A 0.9900 . ?
C42A H42B 0.9900 . ?
C43A C44A 1.4200 . ?
C43A H43A 0.9900 . ?
C43A H43B 0.9900 . ?
C44A H44A 0.9900 . ?
C44A H44B 0.9900 . ?
O1B C44B 1.4199 . ?
O1B C41B 1.4201 . ?
C41B C42B 1.4201 . ?
C41B H41C 0.9900 . ?
C41B H41D 0.9900 . ?
C42B C43B 1.4200 . ?
C42B H42C 0.9900 . ?
C42B H42D 0.9900 . ?
C43B C44B 1.4200 . ?
C43B H43C 0.9900 . ?
C43B H43D 0.9900 . ?
C44B H44C 0.9900 . ?
C44B H44D 0.9900 . ?
Zr1 Zr2 3.4240(11) . ?
Zr1 H1C 2.02(6) . ?
Zr1 H2C 1.75(6) . ?
Zr1 H4C 1.96(7) . ?
Zr2 H1C 2.01(6) . ?
Zr2 H3C 1.69(7) . ?
Zr2 H4C 2.08(7) . ?
